data_4338938
loop_
_publ_author_name
'Jin, Geng Bang'
'Choi, Eun Sang'
'Guertin, Robert P.'
'Brooks, James S.'
'Booth, Corwin H.'
'Albrecht-Schmitt, Thomas E'

_publ_section_title
;
 Syntheses, structures, magnetism, and optical properties of
 lutetium-based interlanthanide selenides.
;
_journal_issue 22
_journal_name_full 'Inorganic chemistry'
_journal_page_first 9213
_journal_page_last 9220
_journal_paper_doi 10.1021/ic701012j
_journal_volume 46
_journal_year 2007
_chemical_formula_moiety 'Ce3 Lu Se6'
_chemical_formula_sum 'Ce3 Lu Se6'
_chemical_formula_weight 1069.09
_chemical_name_common 'cerium lutetium selenide'
_chemical_name_systematic
; 
 ? 
;
_space_group_IT_number 58
_symmetry_cell_setting orthorhombic
_symmetry_space_group_name_Hall '-P 2 2n'
_symmetry_space_group_name_H-M 'P n n m'
_atom_sites_solution_hydrogens geom
_atom_sites_solution_primary direct
_atom_sites_solution_secondary difmap
_audit_creation_method SHELXL-97
_cell_angle_alpha 90.00
_cell_angle_beta 90.00
_cell_angle_gamma 90.00
_cell_formula_units_Z 4
_cell_length_a 14.5020(9)
_cell_length_b 17.4954(11)
_cell_length_c 4.1129(3)
_cell_measurement_reflns_used 8929
_cell_measurement_temperature 193(2)
_cell_measurement_theta_max 28.32
_cell_measurement_theta_min 1.82
_cell_volume 1043.52(12)
_computing_cell_refinement 'SMART SAINT'
_computing_data_collection SMART
_computing_data_reduction SAINT
_computing_molecular_graphics 'SHELXP-97 (Sheldrick, 1997)'
_computing_publication_material 'SHELCIF-97 (Sheldrick, 2000)'
_computing_structure_refinement 'SHELXL-97 (Sheldrick, 1997)'
_computing_structure_solution 'SHELXS-97 (Sheldrick, 1990)'
_diffrn_ambient_temperature 193(2)
_diffrn_detector_area_resol_mean 0
_diffrn_measured_fraction_theta_full 0.989
_diffrn_measured_fraction_theta_max 0.989
_diffrn_measurement_device_type 'Bruker APEX'
_diffrn_measurement_method '0.3 wide w/ exposures'
_diffrn_radiation_monochromator graphite
_diffrn_radiation_source 'fine-focus sealed tube'
_diffrn_radiation_type MoK\a
_diffrn_radiation_wavelength 0.71073
_diffrn_reflns_av_R_equivalents 0.0347
_diffrn_reflns_av_sigmaI/netI 0.0248
_diffrn_reflns_limit_h_max 18
_diffrn_reflns_limit_h_min -19
_diffrn_reflns_limit_k_max 23
_diffrn_reflns_limit_k_min -23
_diffrn_reflns_limit_l_max 5
_diffrn_reflns_limit_l_min -5
_diffrn_reflns_number 8641
_diffrn_reflns_theta_full 28.32
_diffrn_reflns_theta_max 28.32
_diffrn_reflns_theta_min 1.82
_diffrn_standards_decay_% 0
_diffrn_standards_interval_count na
_diffrn_standards_interval_time na
_diffrn_standards_number na
_exptl_absorpt_coefficient_mu 43.070
_exptl_absorpt_correction_T_max 0.44725
_exptl_absorpt_correction_T_min 0.08405
_exptl_absorpt_correction_type numerical
_exptl_absorpt_process_details SADABS
_exptl_crystal_colour black
_exptl_crystal_density_diffrn 6.805
_exptl_crystal_density_meas ?
_exptl_crystal_density_method 'not measured'
_exptl_crystal_description prism
_exptl_crystal_F_000 1796
_exptl_crystal_size_max 0.346
_exptl_crystal_size_mid 0.022
_exptl_crystal_size_min 0.020
_refine_diff_density_max 2.127
_refine_diff_density_min -1.519
_refine_diff_density_rms 0.302
_refine_ls_extinction_coef 0.00001(5)
_refine_ls_extinction_expression Fc^*^=kFc[1+0.001xFc^2^\l^3^/sin(2\q)]^-1/4^
_refine_ls_extinction_method SHELXL
_refine_ls_goodness_of_fit_ref 1.086
_refine_ls_hydrogen_treatment mixed
_refine_ls_matrix_type full
_refine_ls_number_parameters 64
_refine_ls_number_reflns 1469
_refine_ls_number_restraints 0
_refine_ls_restrained_S_all 1.086
_refine_ls_R_factor_all 0.0234
_refine_ls_R_factor_gt 0.0212
_refine_ls_shift/su_max 0.001
_refine_ls_shift/su_mean 0.000
_refine_ls_structure_factor_coef Fsqd
_refine_ls_weighting_details 'calc w=1/[\s^2^(Fo^2^)+(0.0162P)^2^+11.2623P] where P=(Fo^2^+2Fc^2^)/3'
_refine_ls_weighting_scheme calc
_refine_ls_wR_factor_gt 0.0477
_refine_ls_wR_factor_ref 0.0485
_reflns_number_gt 1386
_reflns_number_total 1469
_reflns_threshold_expression >2sigma(I)
_cod_data_source_file allcif.cif
_cod_data_source_block final
_cod_depositor_comments
;
The following automatic conversions were performed:

'_exptl_crystal_density_meas' value 'nm' was changed to '?' - the
value is perceived as not measured.

Automatic conversion script
Id: cif_fix_values 3008 2015-01-20 13:52:24Z robertas 
;
_cod_original_sg_symbol_H-M Pnnm
_cod_database_code 4338938

loop_
_symmetry_equiv_pos_as_xyz
'x, y, z'
'-x, -y, z'
'-x+1/2, y+1/2, -z+1/2'
'x+1/2, -y+1/2, -z+1/2'
'-x, -y, -z'
'x, y, -z'
'x-1/2, -y-1/2, z-1/2'
'-x-1/2, y-1/2, z-1/2'

loop_
_atom_site_label
_atom_site_type_symbol
_atom_site_fract_x
_atom_site_fract_y
_atom_site_fract_z
_atom_site_U_iso_or_equiv
_atom_site_adp_type
_atom_site_occupancy
_atom_site_symmetry_multiplicity
_atom_site_calc_flag
_atom_site_refinement_flags
Ce1 Ce 0.04851(3) 0.21919(2) 0.0000 0.00778(11) Uani 1 2 d S
Ce2 Ce 0.74897(3) 0.60030(3) 0.0000 0.00893(11) Uani 1 2 d S
Ce3 Ce 0.18137(3) 0.65124(2) 0.0000 0.00635(10) Uani 1 2 d S
Lu1 Lu 0.5000 0.5000 0.0000 0.00842(11) Uani 1 4 d S
Lu2 Lu 0.5000 0.0000 0.0000 0.00930(11) Uani 1 4 d S
Se1 Se 0.09169(5) 0.92043(4) 0.0000 0.00814(16) Uani 1 2 d S
Se2 Se 0.37485(5) 0.61131(4) 0.0000 0.01000(17) Uani 1 2 d S
Se3 Se 0.39420(5) 0.25384(4) 0.0000 0.00899(16) Uani 1 2 d S
Se4 Se 0.31127(5) 0.02379(4) 0.0000 0.00858(16) Uani 1 2 d S
Se5 Se 0.02280(5) 0.39404(4) 0.0000 0.00868(16) Uani 1 2 d S
Se6 Se 0.31339(5) 0.78966(4) 0.0000 0.00845(16) Uani 1 2 d S

loop_
_atom_site_aniso_label
_atom_site_aniso_U_11
_atom_site_aniso_U_22
_atom_site_aniso_U_33
_atom_site_aniso_U_23
_atom_site_aniso_U_13
_atom_site_aniso_U_12
Ce1 0.0081(2) 0.0084(2) 0.0068(2) 0.000 0.000 0.00019(15)
Ce2 0.0097(2) 0.0107(2) 0.0063(2) 0.000 0.000 -0.00058(15)
Ce3 0.00646(19) 0.0073(2) 0.0053(2) 0.000 0.000 0.00026(14)
Lu1 0.0084(2) 0.0085(2) 0.0083(2) 0.000 0.000 0.00016(16)
Lu2 0.0096(2) 0.0105(2) 0.0078(2) 0.000 0.000 0.00049(16)
Se1 0.0086(3) 0.0089(4) 0.0069(4) 0.000 0.000 0.0008(3)
Se2 0.0102(3) 0.0094(4) 0.0104(4) 0.000 0.000 0.0017(3)
Se3 0.0095(3) 0.0098(4) 0.0076(4) 0.000 0.000 -0.0001(3)
Se4 0.0080(3) 0.0100(4) 0.0077(4) 0.000 0.000 0.0000(3)
Se5 0.0101(3) 0.0078(3) 0.0081(4) 0.000 0.000 0.0004(3)
Se6 0.0094(3) 0.0083(3) 0.0076(4) 0.000 0.000 0.0011(3)

loop_
_atom_type_symbol
_atom_type_description
_atom_type_scat_dispersion_real
_atom_type_scat_dispersion_imag
_atom_type_scat_source
Se Se -0.0929 2.2259 'International Tables Vol C Tables 4.2.6.8 and 6.1.1.4'
Ce Ce -0.2486 2.6331 'International Tables Vol C Tables 4.2.6.8 and 6.1.1.4'
Lu Lu -0.4720 5.8584 'International Tables Vol C Tables 4.2.6.8 and 6.1.1.4'

loop_
_geom_angle_atom_site_label_1
_geom_angle_atom_site_label_2
_geom_angle_atom_site_label_3
_geom_angle
_geom_angle_site_symmetry_1
_geom_angle_site_symmetry_3
Se2 Ce1 Se2 86.39(2) 3_544 3_545
Se2 Ce1 Se3 84.714(17) 3_544 7_565
Se2 Ce1 Se3 145.41(3) 3_545 7_565
Se2 Ce1 Se3 145.41(3) 3_544 7_566
Se2 Ce1 Se3 84.714(17) 3_545 7_566
Se3 Ce1 Se3 83.92(2) 7_565 7_566
Se2 Ce1 Se5 131.939(16) 3_544 .
Se2 Ce1 Se5 131.939(16) 3_545 .
Se3 Ce1 Se5 76.095(19) 7_565 .
Se3 Ce1 Se5 76.095(19) 7_566 .
Se2 Ce1 Se6 117.47(2) 3_544 3_545
Se2 Ce1 Se6 63.910(19) 3_545 3_545
Se3 Ce1 Se6 147.78(2) 7_565 3_545
Se3 Ce1 Se6 88.038(17) 7_566 3_545
Se5 Ce1 Se6 71.686(19) . 3_545
Se2 Ce1 Se6 63.910(19) 3_544 3_544
Se2 Ce1 Se6 117.47(2) 3_545 3_544
Se3 Ce1 Se6 88.038(17) 7_565 3_544
Se3 Ce1 Se6 147.78(2) 7_566 3_544
Se5 Ce1 Se6 71.686(19) . 3_544
Se6 Ce1 Se6 82.33(2) 3_545 3_544
Se2 Ce1 Se1 75.75(2) 3_544 5_565
Se2 Ce1 Se1 75.75(2) 3_545 5_565
Se3 Ce1 Se1 69.660(19) 7_565 5_565
Se3 Ce1 Se1 69.660(19) 7_566 5_565
Se5 Ce1 Se1 133.28(2) . 5_565
Se6 Ce1 Se1 135.516(14) 3_545 5_565
Se6 Ce1 Se1 135.516(14) 3_544 5_565
Se2 Ce1 Ce3 131.235(14) 3_544 5_565
Se2 Ce1 Ce3 131.235(14) 3_545 5_565
Se3 Ce1 Ce3 46.533(13) 7_565 5_565
Se3 Ce1 Ce3 46.533(13) 7_566 5_565
Se5 Ce1 Ce3 48.834(17) . 5_565
Se6 Ce1 Ce3 107.948(18) 3_545 5_565
Se6 Ce1 Ce3 107.948(18) 3_544 5_565
Se1 Ce1 Ce3 84.443(18) 5_565 5_565
Se2 Ce1 Ce1 133.195(12) 3_544 1_556
Se2 Ce1 Ce1 46.804(12) 3_545 1_556
Se3 Ce1 Ce1 131.961(11) 7_565 1_556
Se3 Ce1 Ce1 48.040(11) 7_566 1_556
Se5 Ce1 Ce1 90.0 . 1_556
Se6 Ce1 Ce1 48.833(11) 3_545 1_556
Se6 Ce1 Ce1 131.166(11) 3_544 1_556
Se1 Ce1 Ce1 90.0 5_565 1_556
Ce3 Ce1 Ce1 90.0 5_565 1_556
Se2 Ce1 Ce1 46.804(12) 3_544 1_554
Se2 Ce1 Ce1 133.195(12) 3_545 1_554
Se3 Ce1 Ce1 48.040(11) 7_565 1_554
Se3 Ce1 Ce1 131.961(11) 7_566 1_554
Se5 Ce1 Ce1 90.0 . 1_554
Se6 Ce1 Ce1 131.167(11) 3_545 1_554
Se6 Ce1 Ce1 48.833(11) 3_544 1_554
Se1 Ce1 Ce1 90.0 5_565 1_554
Ce3 Ce1 Ce1 90.0 5_565 1_554
Ce1 Ce1 Ce1 180.0 1_556 1_554
Se6 Ce2 Se6 87.72(2) 7_676 7_675
Se6 Ce2 Se1 140.27(3) 7_676 7_675
Se6 Ce2 Se1 81.228(18) 7_675 7_675
Se6 Ce2 Se1 81.228(18) 7_676 7_676
Se6 Ce2 Se1 140.27(3) 7_675 7_676
Se1 Ce2 Se1 83.37(2) 7_675 7_676
Se6 Ce2 Se4 144.68(2) 7_676 7_665
Se6 Ce2 Se4 84.468(18) 7_675 7_665
Se1 Ce2 Se4 72.183(19) 7_675 7_665
Se1 Ce2 Se4 124.72(2) 7_676 7_665
Se6 Ce2 Se4 84.468(18) 7_676 7_666
Se6 Ce2 Se4 144.68(2) 7_675 7_666
Se1 Ce2 Se4 124.72(2) 7_675 7_666
Se1 Ce2 Se4 72.183(19) 7_676 7_666
Se4 Ce2 Se4 82.34(2) 7_665 7_666
Se6 Ce2 Se3 72.27(2) 7_676 5_665
Se6 Ce2 Se3 72.27(2) 7_675 5_665
Se1 Ce2 Se3 68.007(18) 7_675 5_665
Se1 Ce2 Se3 68.007(18) 7_676 5_665
Se4 Ce2 Se3 136.189(13) 7_665 5_665
Se4 Ce2 Se3 136.189(13) 7_666 5_665
Se6 Ce2 Se5 70.485(19) 7_676 5_665
Se6 Ce2 Se5 70.485(19) 7_675 5_665
Se1 Ce2 Se5 137.795(11) 7_675 5_665
Se1 Ce2 Se5 137.795(11) 7_676 5_665
Se4 Ce2 Se5 74.434(19) 7_665 5_665
Se4 Ce2 Se5 74.434(19) 7_666 5_665
Se3 Ce2 Se5 127.42(2) 5_665 5_665
Se6 Ce2 Lu1 124.520(16) 7_676 .
Se6 Ce2 Lu1 124.520(16) 7_675 .
Se1 Ce2 Lu1 44.386(12) 7_675 .
Se1 Ce2 Lu1 44.386(12) 7_676 .
Se4 Ce2 Lu1 87.497(17) 7_665 .
Se4 Ce2 Lu1 87.497(17) 7_666 .
Se3 Ce2 Lu1 76.789(16) 5_665 .
Se5 Ce2 Lu1 155.790(19) 5_665 .
Se6 Ce2 Ce2 46.137(12) 7_676 1_556
Se6 Ce2 Ce2 133.862(12) 7_675 1_556
Se1 Ce2 Ce2 131.683(11) 7_675 1_556
Se1 Ce2 Ce2 48.318(11) 7_676 1_556
Se4 Ce2 Ce2 131.170(11) 7_665 1_556
Se4 Ce2 Ce2 48.830(11) 7_666 1_556
Se3 Ce2 Ce2 90.000(1) 5_665 1_556
Se5 Ce2 Ce2 90.0 5_665 1_556
Lu1 Ce2 Ce2 90.0 . 1_556
Se6 Ce2 Ce2 133.862(12) 7_676 1_554
Se6 Ce2 Ce2 46.137(12) 7_675 1_554
Se1 Ce2 Ce2 48.318(11) 7_675 1_554
Se1 Ce2 Ce2 131.683(11) 7_676 1_554
Se4 Ce2 Ce2 48.830(11) 7_665 1_554
Se4 Ce2 Ce2 131.170(11) 7_666 1_554
Se3 Ce2 Ce2 90.0 5_665 1_554
Se5 Ce2 Ce2 90.0 5_665 1_554
Lu1 Ce2 Ce2 90.0 . 1_554
Ce2 Ce2 Ce2 180.0 1_556 1_554
Se2 Ce3 Se3 120.595(19) . 3
Se2 Ce3 Se3 120.595(19) . 3_554
Se3 Ce3 Se3 88.71(2) 3 3_554
Se2 Ce3 Se4 77.78(2) . 3_554
Se3 Ce3 Se4 159.25(3) 3 3_554
Se3 Ce3 Se4 89.299(16) 3_554 3_554
Se2 Ce3 Se4 77.78(2) . 3
Se3 Ce3 Se4 89.299(16) 3 3
Se3 Ce3 Se4 159.25(3) 3_554 3
Se4 Ce3 Se4 85.30(2) 3_554 3
Se2 Ce3 Se5 151.04(3) . 5_565
Se3 Ce3 Se5 78.34(2) 3 5_565
Se3 Ce3 Se5 78.34(2) 3_554 5_565
Se4 Ce3 Se5 81.029(19) 3_554 5_565
Se4 Ce3 Se5 81.029(19) 3 5_565
Se2 Ce3 Se6 65.65(2) . .
Se3 Ce3 Se6 75.66(2) 3 .
Se3 Ce3 Se6 75.66(2) 3_554 .
Se4 Ce3 Se6 123.677(18) 3_554 .
Se4 Ce3 Se6 123.677(18) 3 .
Se5 Ce3 Se6 143.31(2) 5_565 .
Se2 Ce3 Ce1 159.77(2) . 5_565
Se3 Ce3 Ce1 49.365(14) 3 5_565
Se3 Ce3 Ce1 49.365(14) 3_554 5_565
Se4 Ce3 Ce1 116.242(17) 3_554 5_565
Se4 Ce3 Ce1 116.242(17) 3 5_565
Se5 Ce3 Ce1 49.195(17) 5_565 5_565
Se6 Ce3 Ce1 94.114(19) . 5_565
Se2 Ce3 Ce3 90.0 . 1_554
Se3 Ce3 Ce3 134.357(12) 3 1_554
Se3 Ce3 Ce3 45.644(12) 3_554 1_554
Se4 Ce3 Ce3 47.348(12) 3_554 1_554
Se4 Ce3 Ce3 132.651(12) 3 1_554
Se5 Ce3 Ce3 90.0 5_565 1_554
Se6 Ce3 Ce3 90.0 . 1_554
Ce1 Ce3 Ce3 90.001(1) 5_565 1_554
Se2 Ce3 Ce3 90.0 . 1_556
Se3 Ce3 Ce3 45.644(12) 3 1_556
Se3 Ce3 Ce3 134.357(12) 3_554 1_556
Se4 Ce3 Ce3 132.651(12) 3_554 1_556
Se4 Ce3 Ce3 47.348(12) 3 1_556
Se5 Ce3 Ce3 90.0 5_565 1_556
Se6 Ce3 Ce3 90.0 . 1_556
Ce1 Ce3 Ce3 90.001(1) 5_565 1_556
Ce3 Ce3 Ce3 180.0 1_554 1_556
Se2 Lu1 Se2 180.0 . 5_665
Se2 Lu1 Se1 92.27(2) . 3_544
Se2 Lu1 Se1 87.725(19) 5_665 3_544
Se2 Lu1 Se1 92.27(2) . 3_545
Se2 Lu1 Se1 87.725(19) 5_665 3_545
Se1 Lu1 Se1 93.78(2) 3_544 3_545
Se2 Lu1 Se1 87.725(19) . 7_676
Se2 Lu1 Se1 92.274(19) 5_665 7_676
Se1 Lu1 Se1 180.0 3_544 7_676
Se1 Lu1 Se1 86.22(2) 3_545 7_676
Se2 Lu1 Se1 87.725(19) . 7_675
Se2 Lu1 Se1 92.274(19) 5_665 7_675
Se1 Lu1 Se1 86.22(2) 3_544 7_675
Se1 Lu1 Se1 180.0 3_545 7_675
Se1 Lu1 Se1 93.78(2) 7_676 7_675
Se2 Lu1 Ce2 107.062(19) . .
Se2 Lu1 Ce2 72.938(19) 5_665 .
Se1 Lu1 Ce2 129.835(12) 3_544 .
Se1 Lu1 Ce2 129.835(12) 3_545 .
Se1 Lu1 Ce2 50.165(12) 7_676 .
Se1 Lu1 Ce2 50.165(12) 7_675 .
Se2 Lu1 Ce2 72.938(19) . 5_665
Se2 Lu1 Ce2 107.062(19) 5_665 5_665
Se1 Lu1 Ce2 50.165(12) 3_544 5_665
Se1 Lu1 Ce2 50.165(12) 3_545 5_665
Se1 Lu1 Ce2 129.835(12) 7_676 5_665
Se1 Lu1 Ce2 129.835(12) 7_675 5_665
Ce2 Lu1 Ce2 180.000(5) . 5_665
Se4 Lu2 Se4 180.0 . 5_655
Se4 Lu2 Se5 89.011(19) . 3_544
Se4 Lu2 Se5 90.989(19) 5_655 3_544
Se4 Lu2 Se5 90.989(19) . 7_666
Se4 Lu2 Se5 89.010(19) 5_655 7_666
Se5 Lu2 Se5 180.00(2) 3_544 7_666
Se4 Lu2 Se5 89.011(19) . 3_545
Se4 Lu2 Se5 90.989(19) 5_655 3_545
Se5 Lu2 Se5 95.04(2) 3_544 3_545
Se5 Lu2 Se5 84.96(2) 7_666 3_545
Se4 Lu2 Se5 90.989(19) . 7_665
Se4 Lu2 Se5 89.010(19) 5_655 7_665
Se5 Lu2 Se5 84.96(2) 3_544 7_665
Se5 Lu2 Se5 95.04(2) 7_666 7_665
Se5 Lu2 Se5 180.00(2) 3_545 7_665
Lu1 Se1 Lu1 93.78(2) 3 3_554
Lu1 Se1 Ce2 85.449(10) 3 7_576
Lu1 Se1 Ce2 153.08(3) 3_554 7_576
Lu1 Se1 Ce2 153.08(3) 3 7_575
Lu1 Se1 Ce2 85.449(10) 3_554 7_575
Ce2 Se1 Ce2 83.36(2) 7_576 7_575
Lu1 Se1 Ce1 94.464(19) 3 5_565
Lu1 Se1 Ce1 94.464(19) 3_554 5_565
Ce2 Se1 Ce1 112.44(2) 7_576 5_565
Ce2 Se1 Ce1 112.44(2) 7_575 5_565
Lu1 Se2 Ce3 146.96(3) . .
Lu1 Se2 Ce1 101.97(2) . 3
Ce3 Se2 Ce1 101.96(2) . 3
Lu1 Se2 Ce1 101.97(2) . 3_554
Ce3 Se2 Ce1 101.96(2) . 3_554
Ce1 Se2 Ce1 86.39(2) 3 3_554
Ce3 Se3 Ce3 88.71(2) 3_544 3_545
Ce3 Se3 Ce1 146.32(3) 3_544 7_666
Ce3 Se3 Ce1 84.105(12) 3_545 7_666
Ce3 Se3 Ce1 84.105(12) 3_544 7_665
Ce3 Se3 Ce1 146.32(3) 3_545 7_665
Ce1 Se3 Ce1 83.92(2) 7_666 7_665
Ce3 Se3 Ce2 103.78(2) 3_544 5_665
Ce3 Se3 Ce2 103.78(2) 3_545 5_665
Ce1 Se3 Ce2 109.89(2) 7_666 5_665
Ce1 Se3 Ce2 109.89(2) 7_665 5_665
Lu2 Se4 Ce3 94.34(2) . 3_545
Lu2 Se4 Ce3 94.34(2) . 3_544
Ce3 Se4 Ce3 85.30(2) 3_545 3_544
Lu2 Se4 Ce2 100.45(2) . 7_565
Ce3 Se4 Ce2 165.18(3) 3_545 7_565
Ce3 Se4 Ce2 94.284(10) 3_544 7_565
Lu2 Se4 Ce2 100.45(2) . 7_566
Ce3 Se4 Ce2 94.284(10) 3_545 7_566
Ce3 Se4 Ce2 165.18(3) 3_544 7_566
Ce2 Se4 Ce2 82.34(2) 7_565 7_566
Lu2 Se5 Lu2 95.04(2) 3 3_554
Lu2 Se5 Ce3 93.285(19) 3 5_565
Lu2 Se5 Ce3 93.284(19) 3_554 5_565
Lu2 Se5 Ce1 132.400(12) 3 .
Lu2 Se5 Ce1 132.400(12) 3_554 .
Ce3 Se5 Ce1 81.97(2) 5_565 .
Lu2 Se5 Ce2 95.661(19) 3 5_665
Lu2 Se5 Ce2 95.661(19) 3_554 5_665
Ce3 Se5 Ce2 166.73(3) 5_565 5_665
Ce1 Se5 Ce2 84.76(2) . 5_665
Ce2 Se6 Ce2 87.72(2) 7_576 7_575
Ce2 Se6 Ce3 108.28(2) 7_576 .
Ce2 Se6 Ce3 108.28(2) 7_575 .
Ce2 Se6 Ce1 90.097(11) 7_576 3
Ce2 Se6 Ce1 156.06(3) 7_575 3
Ce3 Se6 Ce1 95.04(2) . 3
Ce2 Se6 Ce1 156.06(3) 7_576 3_554
Ce2 Se6 Ce1 90.097(11) 7_575 3_554
Ce3 Se6 Ce1 95.04(2) . 3_554
Ce1 Se6 Ce1 82.33(2) 3 3_554

loop_
_geom_bond_atom_site_label_1
_geom_bond_atom_site_label_2
_geom_bond_distance
_geom_bond_site_symmetry_2
Ce1 Se2 3.0044(7) 3_544
Ce1 Se2 3.0044(7) 3_545
Ce1 Se3 3.0757(7) 7_565
Ce1 Se3 3.0757(7) 7_566
Ce1 Se5 3.0818(9) .
Ce1 Se6 3.1241(7) 3_545
Ce1 Se6 3.1241(7) 3_544
Ce1 Se1 3.1782(9) 5_565
Ce1 Ce3 4.0316(6) 5_565
Ce1 Ce1 4.1129(3) 1_556
Ce1 Ce1 4.1129(3) 1_554
Ce2 Se6 2.9678(6) 7_676
Ce2 Se6 2.9678(6) 7_675
Ce2 Se1 3.0924(6) 7_675
Ce2 Se1 3.0924(6) 7_676
Ce2 Se4 3.1239(7) 7_665
Ce2 Se4 3.1239(7) 7_666
Ce2 Se3 3.2896(9) 5_665
Ce2 Se5 3.3114(9) 5_665
Ce2 Lu1 4.0144(5) .
Ce2 Ce2 4.1129(3) 1_556
Ce2 Ce2 4.1129(3) 1_554
Ce3 Se2 2.8915(9) .
Ce3 Se3 2.9415(6) 3
Ce3 Se3 2.9415(6) 3_554
Ce3 Se4 3.0352(7) 3_554
Ce3 Se4 3.0352(7) 3
Ce3 Se5 3.0650(9) 5_565
Ce3 Se6 3.0872(9) .
Ce3 Ce1 4.0316(6) 5_565
Ce3 Ce3 4.1129(3) 1_554
Ce3 Ce3 4.1129(3) 1_556
Lu1 Se2 2.6620(8) .
Lu1 Se2 2.6621(8) 5_665
Lu1 Se1 2.8169(5) 3_544
Lu1 Se1 2.8169(5) 3_545
Lu1 Se1 2.8169(5) 7_676
Lu1 Se1 2.8169(5) 7_675
Lu1 Ce2 4.0144(5) 5_665
Lu2 Se4 2.7684(8) .
Lu2 Se4 2.7684(8) 5_655
Lu2 Se5 2.7883(5) 3_544
Lu2 Se5 2.7883(5) 7_666
Lu2 Se5 2.7883(5) 3_545
Lu2 Se5 2.7883(5) 7_665
Se1 Lu1 2.8169(5) 3
Se1 Lu1 2.8169(5) 3_554
Se1 Ce2 3.0924(6) 7_576
Se1 Ce2 3.0924(6) 7_575
Se1 Ce1 3.1781(9) 5_565
Se2 Ce1 3.0043(7) 3
Se2 Ce1 3.0043(7) 3_554
Se3 Ce3 2.9415(6) 3_544
Se3 Ce3 2.9415(6) 3_545
Se3 Ce1 3.0757(7) 7_666
Se3 Ce1 3.0757(7) 7_665
Se3 Ce2 3.2897(9) 5_665
Se4 Ce3 3.0351(7) 3_545
Se4 Ce3 3.0351(7) 3_544
Se4 Ce2 3.1239(7) 7_565
Se4 Ce2 3.1239(7) 7_566
Se5 Lu2 2.7883(5) 3
Se5 Lu2 2.7883(5) 3_554
Se5 Ce3 3.0650(9) 5_565
Se5 Ce2 3.3113(9) 5_665
Se6 Ce2 2.9678(6) 7_576
Se6 Ce2 2.9678(6) 7_575
Se6 Ce1 3.1241(7) 3
Se6 Ce1 3.1241(7) 3_554
